data_7117115
loop_
_publ_author_name
'Mahmood Azizpoor Fard'
'Florian Weigend'
'John F. Corrigan'

_publ_section_title
;
 Simple but effective: thermally stable Cu-ESiMe3via NHC ligation
;
_journal_name_full Chem.Commun.
_journal_page_first 8361
_journal_paper_doi 10.1039/C5cc00940E
_journal_volume 51
_journal_year 2015
_chemical_formula_sum 'C58 H80 Cl8 Cu2 Hg N4 S2'
_chemical_formula_weight 1508.65
_space_group_crystal_system monoclinic
_space_group_IT_number 14
_space_group_name_Hall '-P 2yn'
_space_group_name_H-M_alt 'P 1 21/n 1'
_symmetry_space_group_name_Hall '-P 2yn'
_symmetry_space_group_name_H-M 'P 1 21/n 1'
_atom_sites_solution_hydrogens geom
_atom_sites_solution_primary dual
_atom_sites_solution_secondary difmap
_audit_creation_method SHELXL-2014/7
_audit_update_record
;
2015-01-26 deposited with the CCDC.
2015-04-10 downloaded from the CCDC.
;
_cell_angle_alpha 90
_cell_angle_beta 106.93(3)
_cell_angle_gamma 90
_cell_formula_units_Z 2
_cell_length_a 13.026(3)
_cell_length_b 16.803(3)
_cell_length_c 16.264(4)
_cell_measurement_reflns_used 9963
_cell_measurement_temperature 110
_cell_measurement_theta_max 29.58
_cell_measurement_theta_min 2.66
_cell_volume 3405.5(14)
_computing_cell_refinement SAINT
_computing_data_collection Apex2
_computing_data_reduction SAINT
_computing_molecular_graphics NRCVAX
_computing_publication_material cif2tables.py
_computing_structure_refinement SHELXL-2014
_computing_structure_solution SHELXT
_diffrn_ambient_temperature 110
_diffrn_detector 'CCD plate'
_diffrn_detector_type 'Bruker Apex2'
_diffrn_measured_fraction_theta_full 0.997
_diffrn_measured_fraction_theta_max 0.997
_diffrn_measurement_device '\k-geometry diffractometer'
_diffrn_measurement_device_type 'Bruker Kappa Axis Apex2'
_diffrn_measurement_method 'phi and omega scans'
_diffrn_radiation_type MoK\a
_diffrn_radiation_wavelength 0.71073
_diffrn_reflns_av_R_equivalents 0.0380
_diffrn_reflns_av_unetI/netI 0.0392
_diffrn_reflns_Laue_measured_fraction_full 0.997
_diffrn_reflns_Laue_measured_fraction_max 0.997
_diffrn_reflns_limit_h_max 14
_diffrn_reflns_limit_h_min -15
_diffrn_reflns_limit_k_max 18
_diffrn_reflns_limit_k_min -19
_diffrn_reflns_limit_l_max 18
_diffrn_reflns_limit_l_min -16
_diffrn_reflns_number 18008
_diffrn_reflns_point_group_measured_fraction_full 0.997
_diffrn_reflns_point_group_measured_fraction_max 0.997
_diffrn_reflns_theta_full 24.247
_diffrn_reflns_theta_max 24.247
_diffrn_reflns_theta_min 1.771
_diffrn_source 'sealed tube'
_exptl_absorpt_coefficient_mu 3.279
_exptl_absorpt_correction_T_max 0.746
_exptl_absorpt_correction_T_min 0.5548
_exptl_absorpt_correction_type multi-scan
_exptl_absorpt_process_details SADABS
_exptl_crystal_colour colourless
_exptl_crystal_density_diffrn 1.471
_exptl_crystal_description block
_exptl_crystal_F_000 1524
_exptl_crystal_size_max 0.325
_exptl_crystal_size_mid 0.205
_exptl_crystal_size_min 0.108
_refine_diff_density_max 3.273
_refine_diff_density_min -1.642
_refine_diff_density_rms 0.293
_refine_ls_extinction_coef .
_refine_ls_extinction_method none
_refine_ls_goodness_of_fit_ref 1.216
_refine_ls_hydrogen_treatment constr
_refine_ls_matrix_type full
_refine_ls_number_parameters 362
_refine_ls_number_reflns 5492
_refine_ls_number_restraints 42
_refine_ls_restrained_S_all 1.221
_refine_ls_R_factor_all 0.0658
_refine_ls_R_factor_gt 0.0518
_refine_ls_shift/su_max 0.000
_refine_ls_shift/su_mean 0.000
_refine_ls_structure_factor_coef Fsqd
_refine_ls_weighting_details 'w=1/[\s^2^(Fo^2^)+(0.0890P)^2^+15.0081P] where P=(Fo^2^+2Fc^2^)/3'
_refine_ls_weighting_scheme calc
_refine_ls_wR_factor_gt 0.1454
_refine_ls_wR_factor_ref 0.1676
_reflns_Friedel_coverage 0.000
_reflns_Friedel_fraction_full .
_reflns_Friedel_fraction_max .
_reflns_number_gt 4646
_reflns_number_total 5492
_reflns_threshold_expression 'I > 2\s(I)'
_cod_data_source_file c5cc00940e2.cif
_cod_data_source_block b15257[Compound4]
_cod_original_cell_volume 3405.6(14)
_cod_database_code 7117115
_shelx_shelxl_version_number 2014/7
_shelx_space_group_comment
;
The symmetry employed for this shelxl refinement is uniquely defined
by the following loop, which should always be used as a source of
symmetry information in preference to the above space-group names.
They are only intended as comments.
;
_shelx_estimated_absorpt_t_min 0.415
_shelx_estimated_absorpt_t_max 0.718

loop_
_space_group_symop_operation_xyz
'x, y, z'
'-x+1/2, y+1/2, -z+1/2'
'-x, -y, -z'
'x-1/2, -y-1/2, z-1/2'

loop_
_atom_site_label
_atom_site_type_symbol
_atom_site_fract_x
_atom_site_fract_y
_atom_site_fract_z
_atom_site_U_iso_or_equiv
_atom_site_adp_type
_atom_site_occupancy
_atom_site_site_symmetry_order
_atom_site_calc_flag
_atom_site_refinement_flags_posn
_atom_site_refinement_flags_adp
_atom_site_refinement_flags_occupancy
_atom_site_disorder_assembly
_atom_site_disorder_group
Hg1 Hg 0.5000 0.5000 0.5000 0.02055(18) Uani 1 2 d S . P . .
Cu1 Cu 0.37028(8) 0.44746(5) 0.32074(6) 0.0238(3) Uani 1 1 d . . . . .
S1 S 0.41883(16) 0.56265(11) 0.37105(13) 0.0266(5) Uani 1 1 d . . . . .
N1 N 0.2278(6) 0.3107(4) 0.2630(4) 0.0306(16) Uani 1 1 d . . . . .
N2 N 0.3783(6) 0.2963(5) 0.2348(5) 0.043(2) Uani 1 1 d . . . . .
C1 C 0.3234(7) 0.3470(5) 0.2714(5) 0.0295(19) Uani 1 1 d . . . . .
C2 C 0.2215(9) 0.2383(6) 0.2207(7) 0.046(2) Uani 1 1 d . . . . .
H2A H 0.1625 0.2025 0.2061 0.056 Uiso 1 1 calc R U . . .
C3 C 0.3182(9) 0.2293(6) 0.2043(7) 0.053(3) Uani 1 1 d . . . . .
H3A H 0.3398 0.1850 0.1770 0.063 Uiso 1 1 calc R U . . .
C4 C 0.1447(6) 0.3393(5) 0.2976(5) 0.0274(18) Uani 1 1 d . . . . .
C5 C 0.0665(7) 0.3878(6) 0.2447(6) 0.040(2) Uani 1 1 d . . . . .
C6 C -0.0143(9) 0.4108(7) 0.2781(9) 0.061(3) Uani 1 1 d . . . . .
H6A H -0.0701 0.4435 0.2441 0.073 Uiso 1 1 calc R U . . .
C7 C -0.0181(8) 0.3890(8) 0.3575(10) 0.067(4) Uani 1 1 d . . . . .
H7A H -0.0752 0.4071 0.3781 0.081 Uiso 1 1 calc R U . . .
C8 C 0.0623(9) 0.3396(7) 0.4094(8) 0.056(3) Uani 1 1 d . . . . .
H8A H 0.0586 0.3237 0.4646 0.067 Uiso 1 1 calc R U . . .
C9 C 0.1471(7) 0.3139(5) 0.3802(6) 0.038(2) Uani 1 1 d . . . . .
C10 C 0.4901(8) 0.3093(6) 0.2319(7) 0.044(2) Uani 1 1 d . . . . .
C11 C 0.5006(9) 0.3503(7) 0.1619(8) 0.054(3) Uani 1 1 d . . . . .
C12 C 0.6076(9) 0.3640(9) 0.1596(9) 0.071(4) Uani 1 1 d . . . . .
H12A H 0.6202 0.3926 0.1131 0.085 Uiso 1 1 calc R U . . .
C13 C 0.6912(10) 0.3363(9) 0.2237(10) 0.077(4) Uani 1 1 d . . . . .
H13A H 0.7621 0.3454 0.2210 0.093 Uiso 1 1 calc R U . . .
C14 C 0.6768(10) 0.2959(9) 0.2918(10) 0.081(5) Uani 1 1 d . . . . .
H14A H 0.7380 0.2784 0.3359 0.097 Uiso 1 1 calc R U . . .
C15 C 0.5716(9) 0.2788(8) 0.2992(8) 0.062(3) Uani 1 1 d . . . . .
C16 C 0.1169(13) 0.5023(7) 0.1650(11) 0.078(4) Uani 1 1 d . U . . .
H16A H 0.1129 0.5226 0.1076 0.118 Uiso 1 1 calc R U . . .
H16B H 0.1917 0.5033 0.2011 0.118 Uiso 1 1 calc R U . . .
H16C H 0.0732 0.5359 0.1909 0.118 Uiso 1 1 calc R U . . .
C17 C 0.0740(10) 0.4151(7) 0.1575(8) 0.063(3) Uani 1 1 d . U . . .
H17A H 0.1264 0.3801 0.1404 0.075 Uiso 1 1 calc R U . . .
C18 C -0.0337(11) 0.4088(9) 0.0893(9) 0.085(4) Uani 1 1 d . U . . .
H18A H -0.0528 0.3526 0.0782 0.128 Uiso 1 1 calc R U . . .
H18B H -0.0291 0.4341 0.0362 0.128 Uiso 1 1 calc R U . . .
H18C H -0.0887 0.4356 0.1095 0.128 Uiso 1 1 calc R U . . .
C19 C 0.2911(13) 0.2996(9) 0.5213(9) 0.090(4) Uani 1 1 d . U . . .
H19A H 0.2990 0.3570 0.5143 0.135 Uiso 1 1 calc R U . . .
H19B H 0.3621 0.2755 0.5450 0.135 Uiso 1 1 calc R U . . .
H19C H 0.2477 0.2902 0.5605 0.135 Uiso 1 1 calc R U . . .
C20 C 0.2359(9) 0.2624(6) 0.4343(7) 0.051(3) Uani 1 1 d . U . . .
H20A H 0.2914 0.2594 0.4030 0.061 Uiso 1 1 calc R U . . .
C21 C 0.1987(12) 0.1777(8) 0.4405(11) 0.089(4) Uani 1 1 d . U . . .
H21A H 0.1671 0.1563 0.3826 0.134 Uiso 1 1 calc R U . . .
H21B H 0.1449 0.1772 0.4719 0.134 Uiso 1 1 calc R U . . .
H21C H 0.2601 0.1448 0.4711 0.134 Uiso 1 1 calc R U . . .
C22 C 0.3935(14) 0.4714(10) 0.0926(11) 0.089(5) Uani 1 1 d . . . . .
H22A H 0.4010 0.4879 0.1518 0.134 Uiso 1 1 calc R U . . .
H22B H 0.3223 0.4867 0.0557 0.134 Uiso 1 1 calc R U . . .
H22C H 0.4488 0.4975 0.0722 0.134 Uiso 1 1 calc R U . . .
C23 C 0.4065(9) 0.3801(7) 0.0894(7) 0.055(3) Uani 1 1 d . . . . .
H23A H 0.3401 0.3556 0.0974 0.066 Uiso 1 1 calc R U . . .
C24 C 0.4138(11) 0.3540(10) 0.0013(8) 0.080(4) Uani 1 1 d . . . . .
H24A H 0.4092 0.2959 -0.0029 0.121 Uiso 1 1 calc R U . . .
H24B H 0.4823 0.3718 -0.0059 0.121 Uiso 1 1 calc R U . . .
H24C H 0.3546 0.3777 -0.0436 0.121 Uiso 1 1 calc R U . . .
C26 C 0.5567(10) 0.2355(8) 0.3745(8) 0.066(3) Uani 1 1 d . . . . .
H26A H 0.4801 0.2338 0.3748 0.079 Uiso 0.5 1 calc R U P A 1
H26B H 0.4823 0.2140 0.3517 0.079 Uiso 0.5 1 calc R U P B 2
C25 C 0.633(2) 0.2803(13) 0.4567(16) 0.068(8) Uani 0.5 1 d . . P C 1
H25A H 0.6240 0.3380 0.4489 0.103 Uiso 0.5 1 calc R U P C 1
H25B H 0.7081 0.2662 0.4632 0.103 Uiso 0.5 1 calc R U P C 1
H25C H 0.6142 0.2641 0.5083 0.103 Uiso 0.5 1 calc R U P C 1
C27 C 0.600(3) 0.1548(16) 0.361(2) 0.088(10) Uani 0.5 1 d . . P C 1
H27A H 0.5574 0.1333 0.3051 0.132 Uiso 0.5 1 calc R U P C 1
H27B H 0.5952 0.1187 0.4068 0.132 Uiso 0.5 1 calc R U P C 1
H27C H 0.6749 0.1599 0.3611 0.132 Uiso 0.5 1 calc R U P C 1
C25A C 0.552(2) 0.2788(17) 0.4540(19) 0.073(8) Uiso 0.5 1 d . . P C 2
H25D H 0.4901 0.3149 0.4398 0.109 Uiso 0.5 1 calc R U P C 2
H25E H 0.6180 0.3096 0.4770 0.109 Uiso 0.5 1 calc R U P C 2
H25F H 0.5446 0.2403 0.4971 0.109 Uiso 0.5 1 calc R U P C 2
C27A C 0.623(3) 0.160(2) 0.408(2) 0.080(11) Uiso 0.5 1 d . . P C 2
H27D H 0.5988 0.1353 0.4531 0.121 Uiso 0.5 1 calc R U P C 2
H27E H 0.6994 0.1741 0.4305 0.121 Uiso 0.5 1 calc R U P C 2
H27F H 0.6145 0.1220 0.3601 0.121 Uiso 0.5 1 calc R U P C 2
Cl1S Cl 0.7690(3) 0.4713(3) 0.4543(2) 0.0823(11) Uani 1 1 d . . . . .
C1S C 0.8282(8) 0.4595(6) 0.5638(7) 0.049(3) Uani 1 1 d . . . . .
H1SA H 0.7765 0.4330 0.5890 0.059 Uiso 1 1 calc R U . . .
H1SB H 0.8442 0.5127 0.5906 0.059 Uiso 1 1 calc R U . . .
Cl2S Cl 0.9476(2) 0.40317(18) 0.5888(2) 0.0600(8) Uani 1 1 d . . . . .
C2S C 0.6283(9) 0.5919(8) 0.2732(8) 0.061(3) Uani 1 1 d . . . . .
H2SA H 0.6281 0.5910 0.3340 0.074 Uiso 0.8 1 calc R U P D 1
H2SB H 0.5836 0.5468 0.2436 0.074 Uiso 0.8 1 calc R U P D 1
H2SC H 0.6857 0.6073 0.3255 0.074 Uiso 0.2 1 calc R U P E 2
H2SD H 0.5730 0.5640 0.2932 0.074 Uiso 0.2 1 calc R U P E 2
Cl3S Cl 0.5694(2) 0.6804(2) 0.2264(2) 0.0650(8) Uani 1 1 d . . . . .
Cl4S Cl 0.7576(4) 0.5775(3) 0.2694(4) 0.0892(16) Uani 0.8 1 d . . P F 1
Cl5S Cl 0.6738(17) 0.5334(13) 0.2312(14) 0.087(5) Uiso 0.2 1 d . . P F 2

loop_
_atom_site_aniso_label
_atom_site_aniso_U_11
_atom_site_aniso_U_22
_atom_site_aniso_U_33
_atom_site_aniso_U_23
_atom_site_aniso_U_13
_atom_site_aniso_U_12
Hg1 0.0216(3) 0.0184(3) 0.0204(3) -0.00086(16) 0.00407(17) -0.00156(16)
Cu1 0.0265(5) 0.0225(5) 0.0228(5) -0.0042(4) 0.0078(4) -0.0023(4)
S1 0.0336(11) 0.0198(9) 0.0213(10) 0.0020(8) 0.0002(9) -0.0030(8)
N1 0.036(4) 0.030(4) 0.028(4) -0.008(3) 0.013(3) -0.007(3)
N2 0.037(4) 0.045(5) 0.051(5) -0.019(4) 0.020(4) -0.006(4)
C1 0.041(5) 0.022(4) 0.031(5) -0.010(4) 0.019(4) -0.006(4)
C2 0.054(6) 0.036(5) 0.054(6) -0.018(5) 0.022(5) -0.016(5)
C3 0.060(7) 0.040(6) 0.065(7) -0.025(5) 0.030(6) -0.008(5)
C4 0.029(4) 0.021(4) 0.036(5) -0.005(4) 0.014(4) -0.006(3)
C5 0.028(5) 0.037(5) 0.047(6) 0.002(5) -0.001(4) 0.002(4)
C6 0.033(6) 0.051(7) 0.085(10) -0.007(6) -0.003(6) 0.002(5)
C7 0.028(5) 0.065(8) 0.116(12) -0.038(8) 0.032(7) -0.002(5)
C8 0.053(7) 0.063(7) 0.064(7) -0.011(6) 0.034(6) -0.021(6)
C9 0.038(5) 0.038(5) 0.043(6) -0.001(4) 0.019(4) -0.003(4)
C10 0.048(6) 0.049(6) 0.041(6) -0.019(5) 0.021(5) -0.010(5)
C11 0.044(6) 0.063(7) 0.059(7) -0.028(6) 0.019(5) -0.014(5)
C12 0.048(7) 0.099(10) 0.073(9) -0.021(8) 0.027(7) -0.024(7)
C13 0.035(6) 0.112(12) 0.080(10) -0.029(9) 0.011(7) -0.015(7)
C14 0.052(8) 0.094(10) 0.091(11) -0.046(9) 0.010(7) 0.014(7)
C15 0.042(6) 0.082(8) 0.061(8) -0.035(7) 0.013(6) 0.010(6)
C16 0.074(7) 0.067(6) 0.076(7) 0.027(5) -0.006(6) -0.011(5)
C17 0.060(6) 0.061(6) 0.056(7) 0.021(5) -0.002(5) 0.000(5)
C18 0.078(6) 0.081(7) 0.076(7) 0.008(6) -0.008(5) -0.013(5)
C19 0.098(8) 0.077(7) 0.076(6) -0.011(5) -0.004(6) 0.003(6)
C20 0.057(6) 0.042(5) 0.046(5) 0.007(4) 0.002(5) -0.006(4)
C21 0.090(7) 0.061(5) 0.101(8) 0.019(5) 0.002(6) -0.008(5)
C22 0.102(12) 0.094(10) 0.074(10) 0.008(9) 0.027(9) -0.015(10)
C23 0.048(6) 0.067(7) 0.055(7) -0.010(6) 0.023(5) -0.019(5)
C24 0.071(9) 0.116(12) 0.056(8) -0.013(8) 0.022(7) -0.018(8)
C26 0.066(8) 0.072(8) 0.055(7) -0.010(6) 0.011(6) 0.023(6)
C25 0.10(2) 0.038(12) 0.060(15) -0.020(11) 0.018(15) 0.020(13)
C27 0.11(3) 0.048(16) 0.10(3) -0.032(17) 0.01(2) 0.002(15)
Cl1S 0.069(2) 0.126(3) 0.0541(19) 0.012(2) 0.0215(16) 0.044(2)
C1S 0.044(6) 0.045(6) 0.059(7) 0.007(5) 0.015(5) 0.003(5)
Cl2S 0.0460(14) 0.0647(17) 0.078(2) 0.0275(15) 0.0321(14) 0.0162(13)
C2S 0.051(7) 0.079(8) 0.059(7) 0.013(6) 0.023(6) 0.011(6)
Cl3S 0.0620(18) 0.0722(19) 0.0617(18) 0.0228(16) 0.0191(15) 0.0105(15)
Cl4S 0.065(3) 0.101(3) 0.124(4) 0.040(3) 0.063(3) 0.028(2)

loop_
_atom_type_symbol
_atom_type_description
_atom_type_scat_dispersion_real
_atom_type_scat_dispersion_imag
_atom_type_scat_source
C C 0.0033 0.0016 'International Tables Vol C Tables 4.2.6.8 and 6.1.1.4'
H H 0.0000 0.0000 'International Tables Vol C Tables 4.2.6.8 and 6.1.1.4'
N N 0.0061 0.0033 'International Tables Vol C Tables 4.2.6.8 and 6.1.1.4'
S S 0.1246 0.1234 'International Tables Vol C Tables 4.2.6.8 and 6.1.1.4'
Cu Cu 0.3201 1.2651 'International Tables Vol C Tables 4.2.6.8 and 6.1.1.4'
Hg Hg -2.3894 9.2266 'International Tables Vol C Tables 4.2.6.8 and 6.1.1.4'
Cl Cl 0.1484 0.1585 'International Tables Vol C Tables 4.2.6.8 and 6.1.1.4'

loop_
_geom_angle_atom_site_label_1
_geom_angle_atom_site_label_2
_geom_angle_atom_site_label_3
_geom_angle
_geom_angle_site_symmetry_1
_geom_angle_site_symmetry_3
S1 Hg1 S1 180.00(10) . 3_666
S1 Hg1 Cu1 135.83(5) . 3_666
S1 Hg1 Cu1 44.17(5) 3_666 3_666
S1 Hg1 Cu1 44.17(5) . .
S1 Hg1 Cu1 135.83(5) 3_666 .
Cu1 Hg1 Cu1 180.0 3_666 .
C1 Cu1 S1 177.5(3) . .
C1 Cu1 Hg1 133.3(3) . .
S1 Cu1 Hg1 49.23(6) . .
Cu1 S1 Hg1 86.60(7) . .
C1 N1 C2 111.3(7) . .
C1 N1 C4 125.7(7) . .
C2 N1 C4 122.9(7) . .
C1 N2 C3 110.7(8) . .
C1 N2 C10 124.6(7) . .
C3 N2 C10 124.6(8) . .
N2 C1 N1 105.0(7) . .
N2 C1 Cu1 126.9(6) . .
N1 C1 Cu1 128.1(6) . .
C3 C2 N1 105.6(9) . .
C3 C2 H2A 127.2 . .
N1 C2 H2A 127.2 . .
C2 C3 N2 107.4(8) . .
C2 C3 H3A 126.3 . .
N2 C3 H3A 126.3 . .
C5 C4 C9 125.4(8) . .
C5 C4 N1 116.9(8) . .
C9 C4 N1 117.6(8) . .
C6 C5 C4 115.3(10) . .
C6 C5 C17 123.3(10) . .
C4 C5 C17 121.3(9) . .
C7 C6 C5 123.1(11) . .
C7 C6 H6A 118.5 . .
C5 C6 H6A 118.5 . .
C6 C7 C8 120.2(10) . .
C6 C7 H7A 119.9 . .
C8 C7 H7A 119.9 . .
C9 C8 C7 120.2(11) . .
C9 C8 H8A 119.9 . .
C7 C8 H8A 119.9 . .
C8 C9 C4 115.7(9) . .
C8 C9 C20 122.0(10) . .
C4 C9 C20 122.3(9) . .
C11 C10 C15 127.2(10) . .
C11 C10 N2 115.8(9) . .
C15 C10 N2 117.0(10) . .
C10 C11 C12 116.0(12) . .
C10 C11 C23 123.9(10) . .
C12 C11 C23 120.1(11) . .
C13 C12 C11 119.9(13) . .
C13 C12 H12A 120.0 . .
C11 C12 H12A 120.0 . .
C12 C13 C14 122.0(12) . .
C12 C13 H13A 119.0 . .
C14 C13 H13A 119.0 . .
C13 C14 C15 121.9(14) . .
C13 C14 H14A 119.0 . .
C15 C14 H14A 119.0 . .
C10 C15 C14 113.0(13) . .
C10 C15 C26 125.4(10) . .
C14 C15 C26 121.6(12) . .
C17 C16 H16A 109.5 . .
C17 C16 H16B 109.5 . .
H16A C16 H16B 109.5 . .
C17 C16 H16C 109.5 . .
H16A C16 H16C 109.5 . .
H16B C16 H16C 109.5 . .
C18 C17 C5 111.4(10) . .
C18 C17 C16 110.9(10) . .
C5 C17 C16 109.2(11) . .
C18 C17 H17A 108.4 . .
C5 C17 H17A 108.4 . .
C16 C17 H17A 108.4 . .
C17 C18 H18A 109.5 . .
C17 C18 H18B 109.5 . .
H18A C18 H18B 109.5 . .
C17 C18 H18C 109.5 . .
H18A C18 H18C 109.5 . .
H18B C18 H18C 109.5 . .
C20 C19 H19A 109.5 . .
C20 C19 H19B 109.5 . .
H19A C19 H19B 109.5 . .
C20 C19 H19C 109.5 . .
H19A C19 H19C 109.5 . .
H19B C19 H19C 109.5 . .
C9 C20 C21 111.9(10) . .
C9 C20 C19 112.5(10) . .
C21 C20 C19 113.4(11) . .
C9 C20 H20A 106.1 . .
C21 C20 H20A 106.1 . .
C19 C20 H20A 106.1 . .
C20 C21 H21A 109.5 . .
C20 C21 H21B 109.5 . .
H21A C21 H21B 109.5 . .
C20 C21 H21C 109.5 . .
H21A C21 H21C 109.5 . .
H21B C21 H21C 109.5 . .
C23 C22 H22A 109.5 . .
C23 C22 H22B 109.5 . .
H22A C22 H22B 109.5 . .
C23 C22 H22C 109.5 . .
H22A C22 H22C 109.5 . .
H22B C22 H22C 109.5 . .
C11 C23 C24 112.2(10) . .
C11 C23 C22 111.9(10) . .
C24 C23 C22 110.7(12) . .
C11 C23 H23A 107.2 . .
C24 C23 H23A 107.2 . .
C22 C23 H23A 107.2 . .
C23 C24 H24A 109.5 . .
C23 C24 H24B 109.5 . .
H24A C24 H24B 109.5 . .
C23 C24 H24C 109.5 . .
H24A C24 H24C 109.5 . .
H24B C24 H24C 109.5 . .
C15 C26 C25A 121.4(15) . .
C15 C26 C27 100.0(18) . .
C15 C26 C27A 119.6(17) . .
C25A C26 C27A 105.0(19) . .
C15 C26 C25 105.0(14) . .
C27 C26 C25 112.2(18) . .
C15 C26 H26A 112.9 . .
C27 C26 H26A 112.9 . .
C25 C26 H26A 112.9 . .
C15 C26 H26B 102.5 . .
C25A C26 H26B 102.5 . .
C27A C26 H26B 102.5 . .
C26 C25 H25A 109.5 . .
C26 C25 H25B 109.5 . .
H25A C25 H25B 109.5 . .
C26 C25 H25C 109.5 . .
H25A C25 H25C 109.5 . .
H25B C25 H25C 109.5 . .
C26 C27 H27A 109.5 . .
C26 C27 H27B 109.5 . .
H27A C27 H27B 109.5 . .
C26 C27 H27C 109.5 . .
H27A C27 H27C 109.5 . .
H27B C27 H27C 109.5 . .
C26 C25A H25D 109.5 . .
C26 C25A H25E 109.5 . .
H25D C25A H25E 109.5 . .
C26 C25A H25F 109.5 . .
H25D C25A H25F 109.5 . .
H25E C25A H25F 109.5 . .
C26 C27A H27D 109.5 . .
C26 C27A H27E 109.5 . .
H27D C27A H27E 109.5 . .
C26 C27A H27F 109.5 . .
H27D C27A H27F 109.5 . .
H27E C27A H27F 109.5 . .
Cl1S C1S Cl2S 113.4(6) . .
Cl1S C1S H1SA 108.9 . .
Cl2S C1S H1SA 108.9 . .
Cl1S C1S H1SB 108.9 . .
Cl2S C1S H1SB 108.9 . .
H1SA C1S H1SB 107.7 . .
Cl5S C2S Cl3S 124.9(12) . .
Cl4S C2S Cl3S 114.5(7) . .
Cl4S C2S H2SA 108.6 . .
Cl3S C2S H2SA 108.6 . .
Cl4S C2S H2SB 108.6 . .
Cl3S C2S H2SB 108.6 . .
H2SA C2S H2SB 107.6 . .
Cl5S C2S H2SC 106.1 . .
Cl3S C2S H2SC 106.1 . .
Cl5S C2S H2SD 106.1 . .
Cl3S C2S H2SD 106.1 . .
H2SC C2S H2SD 106.3 . .

loop_
_geom_bond_atom_site_label_1
_geom_bond_atom_site_label_2
_geom_bond_distance
_geom_bond_site_symmetry_2
Hg1 S1 2.309(2) .
Hg1 S1 2.309(2) 3_666
Hg1 Cu1 3.0440(13) 3_666
Hg1 Cu1 3.0440(13) .
Cu1 C1 1.892(8) .
Cu1 S1 2.125(2) .
N1 C1 1.358(11) .
N1 C2 1.388(11) .
N1 C4 1.440(11) .
N2 C1 1.356(11) .
N2 C3 1.379(12) .
N2 C10 1.486(12) .
C2 C3 1.369(14) .
C2 H2A 0.9500 .
C3 H3A 0.9500 .
C4 C5 1.390(12) .
C4 C9 1.401(13) .
C5 C6 1.373(16) .
C5 C17 1.521(15) .
C6 C7 1.356(18) .
C6 H6A 0.9500 .
C7 C8 1.409(18) .
C7 H7A 0.9500 .
C8 C9 1.392(14) .
C8 H8A 0.9500 .
C9 C20 1.506(14) .
C10 C11 1.371(16) .
C10 C15 1.383(16) .
C11 C12 1.424(15) .
C11 C23 1.517(16) .
C12 C13 1.351(19) .
C12 H12A 0.9500 .
C13 C14 1.36(2) .
C13 H13A 0.9500 .
C14 C15 1.438(18) .
C14 H14A 0.9500 .
C15 C26 1.485(18) .
C16 C17 1.561(16) .
C16 H16A 0.9800 .
C16 H16B 0.9800 .
C16 H16C 0.9800 .
C17 C18 1.517(16) .
C17 H17A 1.0000 .
C18 H18A 0.9800 .
C18 H18B 0.9800 .
C18 H18C 0.9800 .
C19 C20 1.521(17) .
C19 H19A 0.9800 .
C19 H19B 0.9800 .
C19 H19C 0.9800 .
C20 C21 1.516(16) .
C20 H20A 1.0000 .
C21 H21A 0.9800 .
C21 H21B 0.9800 .
C21 H21C 0.9800 .
C22 C23 1.55(2) .
C22 H22A 0.9800 .
C22 H22B 0.9800 .
C22 H22C 0.9800 .
C23 C24 1.527(16) .
C23 H23A 1.0000 .
C24 H24A 0.9800 .
C24 H24B 0.9800 .
C24 H24C 0.9800 .
C26 C25A 1.50(3) .
C26 C27 1.51(3) .
C26 C27A 1.55(4) .
C26 C25 1.60(3) .
C26 H26A 1.0000 .
C26 H26B 1.0000 .
C25 H25A 0.9800 .
C25 H25B 0.9800 .
C25 H25C 0.9800 .
C27 H27A 0.9800 .
C27 H27B 0.9800 .
C27 H27C 0.9800 .
C25A H25D 0.9800 .
C25A H25E 0.9800 .
C25A H25F 0.9800 .
C27A H27D 0.9800 .
C27A H27E 0.9800 .
C27A H27F 0.9800 .
Cl1S C1S 1.733(12) .
C1S Cl2S 1.764(10) .
C1S H1SA 0.9900 .
C1S H1SB 0.9900 .
C2S Cl5S 1.42(2) .
C2S Cl4S 1.721(11) .
C2S Cl3S 1.744(12) .
C2S H2SA 0.9900 .
C2S H2SB 0.9900 .
C2S H2SC 0.9900 .
C2S H2SD 0.9900 .

loop_
_geom_torsion_atom_site_label_1
_geom_torsion_atom_site_label_2
_geom_torsion_atom_site_label_3
_geom_torsion_atom_site_label_4
_geom_torsion
_geom_torsion_site_symmetry_1
_geom_torsion_site_symmetry_2
_geom_torsion_site_symmetry_3
_geom_torsion_site_symmetry_4
C3 N2 C1 N1 -0.1(11) . . . .
C10 N2 C1 N1 -177.3(9) . . . .
C3 N2 C1 Cu1 -178.9(8) . . . .
C10 N2 C1 Cu1 3.9(14) . . . .
C2 N1 C1 N2 -0.8(10) . . . .
C4 N1 C1 N2 175.5(8) . . . .
C2 N1 C1 Cu1 178.0(7) . . . .
C4 N1 C1 Cu1 -5.7(13) . . . .
Hg1 Cu1 C1 N2 -87.4(8) . . . .
Hg1 Cu1 C1 N1 94.0(8) . . . .
C1 N1 C2 C3 1.5(12) . . . .
C4 N1 C2 C3 -175.0(9) . . . .
N1 C2 C3 N2 -1.5(13) . . . .
C1 N2 C3 C2 1.0(13) . . . .
C10 N2 C3 C2 178.2(10) . . . .
C1 N1 C4 C5 91.5(10) . . . .
C2 N1 C4 C5 -92.6(10) . . . .
C1 N1 C4 C9 -90.6(10) . . . .
C2 N1 C4 C9 85.3(11) . . . .
C9 C4 C5 C6 -0.8(14) . . . .
N1 C4 C5 C6 176.9(8) . . . .
C9 C4 C5 C17 177.2(9) . . . .
N1 C4 C5 C17 -5.1(13) . . . .
C4 C5 C6 C7 0.7(16) . . . .
C17 C5 C6 C7 -177.1(11) . . . .
C5 C6 C7 C8 -0.9(18) . . . .
C6 C7 C8 C9 1.1(17) . . . .
C7 C8 C9 C4 -1.0(14) . . . .
C7 C8 C9 C20 178.8(10) . . . .
C5 C4 C9 C8 0.9(13) . . . .
N1 C4 C9 C8 -176.8(8) . . . .
C5 C4 C9 C20 -178.9(9) . . . .
N1 C4 C9 C20 3.5(12) . . . .
C1 N2 C10 C11 -89.6(12) . . . .
C3 N2 C10 C11 93.7(13) . . . .
C1 N2 C10 C15 90.7(12) . . . .
C3 N2 C10 C15 -86.0(13) . . . .
C15 C10 C11 C12 -1.4(17) . . . .
N2 C10 C11 C12 179.0(9) . . . .
C15 C10 C11 C23 178.4(10) . . . .
N2 C10 C11 C23 -1.2(15) . . . .
C10 C11 C12 C13 0.7(18) . . . .
C23 C11 C12 C13 -179.0(12) . . . .
C11 C12 C13 C14 -1(2) . . . .
C12 C13 C14 C15 1(2) . . . .
C11 C10 C15 C14 1.7(16) . . . .
N2 C10 C15 C14 -178.7(9) . . . .
C11 C10 C15 C26 179.2(11) . . . .
N2 C10 C15 C26 -1.2(16) . . . .
C13 C14 C15 C10 -1.5(18) . . . .
C13 C14 C15 C26 -179.2(12) . . . .
C6 C5 C17 C18 -45.8(15) . . . .
C4 C5 C17 C18 136.5(11) . . . .
C6 C5 C17 C16 77.0(14) . . . .
C4 C5 C17 C16 -100.7(12) . . . .
C8 C9 C20 C21 73.0(14) . . . .
C4 C9 C20 C21 -107.2(12) . . . .
C8 C9 C20 C19 -55.9(14) . . . .
C4 C9 C20 C19 123.8(12) . . . .
C10 C11 C23 C24 -128.0(12) . . . .
C12 C11 C23 C24 51.7(15) . . . .
C10 C11 C23 C22 106.9(13) . . . .
C12 C11 C23 C22 -73.4(14) . . . .
C10 C15 C26 C25A -89(2) . . . .
C14 C15 C26 C25A 88.5(19) . . . .
C10 C15 C26 C27 115.7(18) . . . .
C14 C15 C26 C27 -67.0(19) . . . .
C10 C15 C26 C27A 137.0(19) . . . .
C14 C15 C26 C27A -46(2) . . . .
C10 C15 C26 C25 -127.9(14) . . . .
C14 C15 C26 C25 49.4(16) . . . .
